data_4123517
loop_
_publ_author_name
'Hinz, Alexander'
'Schulz, Axel'
'Villinger, Alexander'
'Wolter, Jan-Martin'

_publ_section_title
;
 Cyclo-Pnicta-triazanes: Biradicaloids - or Zwitterions?
;
_journal_name_full 'Journal of the American Chemical Society'
_journal_page_first 150316134803000
_journal_paper_doi 10.1021/jacs.5b00959
_journal_year 2015
_chemical_formula_moiety 'C52 H60 Li N3 O'
_chemical_formula_sum 'C52 H60 Li N3 O'
_chemical_formula_weight 749.97
_chemical_name_systematic
;
 ?
;
_space_group_crystal_system monoclinic
_space_group_IT_number 14
_space_group_name_Hall '-P 2ybc'
_space_group_name_H-M_alt 'P 1 21/c 1'
_symmetry_space_group_name_Hall '-P 2ybc'
_symmetry_space_group_name_H-M 'P 1 21/c 1'
_atom_sites_solution_hydrogens geom
_audit_creation_method SHELXL-97
_cell_angle_alpha 90
_cell_angle_beta 91.8120(10)
_cell_angle_gamma 90
_cell_formula_units_Z 4
_cell_length_a 12.6795(5)
_cell_length_b 13.9780(5)
_cell_length_c 25.7857(8)
_cell_measurement_reflns_used 9929
_cell_measurement_temperature 173(2)
_cell_measurement_theta_max 30.54
_cell_measurement_theta_min 2.22
_cell_volume 4567.8(3)
_computing_cell_refinement 'Bruker Apex V7.51A'
_computing_data_collection 'Bruker Apex V7.51A'
_computing_data_reduction 'Bruker SAINT'
_computing_molecular_graphics 'ORTEP-3v2.01 (Farrugia, 1997)'
_computing_publication_material SHELXL-2013
_computing_structure_refinement 'SHELXL-2013 (Sheldrick, 2013)'
_computing_structure_solution 'SHELXS-2013 (Sheldrick, 2013)'
_diffrn_ambient_temperature 173(2)
_diffrn_measured_fraction_theta_full 0.999
_diffrn_measured_fraction_theta_max 0.999
_diffrn_measurement_device_type 'Bruker Apex Kappa II-CCD-diffractometer'
_diffrn_measurement_method 'phi and omega scans'
_diffrn_radiation_monochromator graphite
_diffrn_radiation_source 'sealed tube'
_diffrn_radiation_type MoK\a
_diffrn_radiation_wavelength 0.71073
_diffrn_reflns_av_R_equivalents 0.0457
_diffrn_reflns_av_unetI/netI 0.0343
_diffrn_reflns_Laue_measured_fraction_full 0.999
_diffrn_reflns_Laue_measured_fraction_max 0.999
_diffrn_reflns_limit_h_max 16
_diffrn_reflns_limit_h_min -16
_diffrn_reflns_limit_k_max 17
_diffrn_reflns_limit_k_min -18
_diffrn_reflns_limit_l_max 33
_diffrn_reflns_limit_l_min -33
_diffrn_reflns_number 61095
_diffrn_reflns_point_group_measured_fraction_full 0.999
_diffrn_reflns_point_group_measured_fraction_max 0.999
_diffrn_reflns_theta_full 25.242
_diffrn_reflns_theta_max 27.500
_diffrn_reflns_theta_min 1.580
_exptl_absorpt_coefficient_mu 0.064
_exptl_absorpt_correction_T_max 0.7462
_exptl_absorpt_correction_T_min 0.6909
_exptl_absorpt_correction_type multi-scan
_exptl_absorpt_process_details '(SADABS; Sheldrick, 2004)'
_exptl_crystal_colour yellow
_exptl_crystal_density_diffrn 1.091
_exptl_crystal_description block
_exptl_crystal_F_000 1616
_exptl_crystal_size_max 0.720
_exptl_crystal_size_mid 0.490
_exptl_crystal_size_min 0.210
_refine_diff_density_max 0.218
_refine_diff_density_min -0.183
_refine_diff_density_rms 0.035
_refine_ls_extinction_method none
_refine_ls_goodness_of_fit_ref 1.017
_refine_ls_hydrogen_treatment constr
_refine_ls_matrix_type full
_refine_ls_number_parameters 529
_refine_ls_number_reflns 10485
_refine_ls_number_restraints 0
_refine_ls_restrained_S_all 1.017
_refine_ls_R_factor_all 0.0734
_refine_ls_R_factor_gt 0.0484
_refine_ls_shift/su_max 0.001
_refine_ls_shift/su_mean 0.000
_refine_ls_structure_factor_coef Fsqd
_refine_ls_weighting_details 'w=1/[\s^2^(Fo^2^)+(0.0451P)^2^+1.6333P] where P=(Fo^2^+2Fc^2^)/3'
_refine_ls_weighting_scheme calc
_refine_ls_wR_factor_gt 0.1092
_refine_ls_wR_factor_ref 0.1244
_reflns_Friedel_coverage 0.000
_reflns_number_gt 7650
_reflns_number_total 10485
_reflns_threshold_expression 'I > 2\s(I)'
_cod_data_source_file ja5b00959_si_002.cif
_cod_data_source_block ah073b
_cod_database_code 4123517
_shelx_space_group_comment
;
The symmetry employed for this shelxl refinement is uniquely defined
by the following loop, which should always be used as a source of
symmetry information in preference to the above space-group names.
They are only intended as comments.
;
_shelx_estimated_absorpt_t_min 0.955
_shelx_estimated_absorpt_t_max 0.987
_shelxl_version_number 2013-4

loop_
_space_group_symop_operation_xyz
'x, y, z'
'-x, y+1/2, -z+1/2'
'-x, -y, -z'
'x, -y-1/2, z-1/2'

loop_
_atom_site_label
_atom_site_type_symbol
_atom_site_fract_x
_atom_site_fract_y
_atom_site_fract_z
_atom_site_U_iso_or_equiv
_atom_site_adp_type
_atom_site_occupancy
_atom_site_site_symmetry_order
_atom_site_calc_flag
_atom_site_refinement_flags_posn
_atom_site_refinement_flags_adp
_atom_site_refinement_flags_occupancy
_atom_site_disorder_assembly
_atom_site_disorder_group
Li1 Li 0.7060(3) 0.8936(2) 0.15352(10) 0.0483(7) Uani 1 1 d . . . . .
O1 O 0.64031(9) 1.00623(8) 0.17673(4) 0.0482(3) Uani 1 1 d . . . . .
N1 N 0.75806(9) 0.76425(8) 0.17659(4) 0.0265(2) Uani 1 1 d . . . . .
N2 N 0.78393(8) 0.73782(8) 0.12962(4) 0.0264(2) Uani 1 1 d . . . . .
N3 N 0.75795(9) 0.80726(8) 0.09753(4) 0.0302(3) Uani 1 1 d . . . . .
C1 C 0.78461(10) 0.70100(9) 0.21728(5) 0.0247(3) Uani 1 1 d . . . . .
C2 C 0.87910(10) 0.64781(9) 0.22262(5) 0.0267(3) Uani 1 1 d . . . . .
C3 C 0.89476(11) 0.59102(10) 0.26677(5) 0.0318(3) Uani 1 1 d . . . . .
H3 H 0.9573 0.5538 0.2702 0.038 Uiso 1 1 calc R U . . .
C4 C 0.82243(12) 0.58717(11) 0.30570(5) 0.0337(3) Uani 1 1 d . . . . .
H4 H 0.8348 0.5472 0.3351 0.040 Uiso 1 1 calc R U . . .
C5 C 0.73203(11) 0.64208(10) 0.30140(5) 0.0302(3) Uani 1 1 d . . . . .
H5 H 0.6828 0.6409 0.3284 0.036 Uiso 1 1 calc R U . . .
C6 C 0.71241(10) 0.69904(10) 0.25797(5) 0.0267(3) Uani 1 1 d . . . . .
C7 C 0.96882(10) 0.65261(10) 0.18632(5) 0.0285(3) Uani 1 1 d . . . . .
C8 C 1.03332(11) 0.73387(11) 0.18549(6) 0.0336(3) Uani 1 1 d . . . . .
C9 C 1.12328(12) 0.73255(12) 0.15580(6) 0.0408(4) Uani 1 1 d . . . . .
H9 H 1.1673 0.7875 0.1555 0.049 Uiso 1 1 calc R U . . .
C10 C 1.15046(12) 0.65350(14) 0.12665(6) 0.0445(4) Uani 1 1 d . . . . .
C11 C 1.08592(13) 0.57405(13) 0.12818(6) 0.0428(4) Uani 1 1 d . . . . .
H11 H 1.1038 0.5191 0.1086 0.051 Uiso 1 1 calc R U . . .
C12 C 0.99566(12) 0.57183(11) 0.15736(5) 0.0340(3) Uani 1 1 d . . . . .
C13 C 1.00712(13) 0.82207(11) 0.21607(7) 0.0464(4) Uani 1 1 d . . . . .
H13A H 1.0668 0.8666 0.2158 0.070 Uiso 1 1 calc R U . . .
H13B H 0.9931 0.8041 0.2519 0.070 Uiso 1 1 calc R U . . .
H13C H 0.9445 0.8529 0.2004 0.070 Uiso 1 1 calc R U . . .
C14 C 1.24751(15) 0.65453(19) 0.09381(8) 0.0705(6) Uani 1 1 d . . . . .
H14A H 1.2266 0.6433 0.0574 0.106 Uiso 0.52(3) 1 calc R U P A 1
H14B H 1.2962 0.6041 0.1057 0.106 Uiso 0.52(3) 1 calc R U P A 1
H14C H 1.2825 0.7168 0.0971 0.106 Uiso 0.52(3) 1 calc R U P A 1
H14D H 1.2385 0.7024 0.0663 0.106 Uiso 0.48(3) 1 calc R U P A 2
H14E H 1.2571 0.5912 0.0783 0.106 Uiso 0.48(3) 1 calc R U P A 2
H14F H 1.3096 0.6706 0.1156 0.106 Uiso 0.48(3) 1 calc R U P A 2
C15 C 0.92722(14) 0.48370(12) 0.15696(7) 0.0471(4) Uani 1 1 d . . . . .
H15A H 0.8543 0.5015 0.1477 0.071 Uiso 1 1 calc R U . . .
H15B H 0.9300 0.4542 0.1915 0.071 Uiso 1 1 calc R U . . .
H15C H 0.9529 0.4380 0.1314 0.071 Uiso 1 1 calc R U . . .
C16 C 0.61215(11) 0.75582(10) 0.25606(5) 0.0275(3) Uani 1 1 d . . . . .
C17 C 0.52598(11) 0.72511(10) 0.22503(5) 0.0323(3) Uani 1 1 d . . . . .
C18 C 0.42970(12) 0.77210(12) 0.22870(6) 0.0408(4) Uani 1 1 d . . . . .
H18 H 0.3714 0.7513 0.2076 0.049 Uiso 1 1 calc R U . . .
C19 C 0.41618(12) 0.84835(12) 0.26224(7) 0.0433(4) Uani 1 1 d . . . . .
C20 C 0.50309(13) 0.87923(11) 0.29129(6) 0.0408(4) Uani 1 1 d . . . . .
H20 H 0.4957 0.9327 0.3136 0.049 Uiso 1 1 calc R U . . .
C21 C 0.60112(12) 0.83475(10) 0.28903(5) 0.0324(3) Uani 1 1 d . . . . .
C22 C 0.53587(13) 0.63977(12) 0.19016(6) 0.0431(4) Uani 1 1 d . . . . .
H22A H 0.4678 0.6271 0.1725 0.065 Uiso 1 1 calc R U . . .
H22B H 0.5572 0.5839 0.2109 0.065 Uiso 1 1 calc R U . . .
H22C H 0.5891 0.6526 0.1643 0.065 Uiso 1 1 calc R U . . .
C23 C 0.30944(15) 0.89488(15) 0.26779(10) 0.0695(6) Uani 1 1 d . . . . .
H23A H 0.2994 0.9443 0.2411 0.104 Uiso 1 1 calc R U . . .
H23B H 0.3057 0.9241 0.3022 0.104 Uiso 1 1 calc R U . . .
H23C H 0.2540 0.8464 0.2636 0.104 Uiso 1 1 calc R U . . .
C24 C 0.69130(14) 0.87030(12) 0.32334(6) 0.0461(4) Uani 1 1 d . . . . .
H24A H 0.7582 0.8584 0.3064 0.069 Uiso 1 1 calc R U . . .
H24B H 0.6912 0.8365 0.3566 0.069 Uiso 1 1 calc R U . . .
H24C H 0.6832 0.9391 0.3293 0.069 Uiso 1 1 calc R U . . .
C25 C 0.77486(11) 0.79146(11) 0.04452(5) 0.0325(3) Uani 1 1 d . . . . .
C26 C 0.80647(12) 0.87327(12) 0.01688(5) 0.0394(4) Uani 1 1 d . . . . .
C27 C 0.82255(15) 0.86729(14) -0.03609(6) 0.0531(5) Uani 1 1 d . . . . .
H27 H 0.8442 0.9225 -0.0544 0.064 Uiso 1 1 calc R U . . .
C28 C 0.80751(16) 0.78241(15) -0.06249(6) 0.0578(5) Uani 1 1 d . . . . .
H28 H 0.8208 0.7784 -0.0985 0.069 Uiso 1 1 calc R U . . .
C29 C 0.77297(14) 0.70357(13) -0.03592(6) 0.0467(4) Uani 1 1 d . . . . .
H29 H 0.7609 0.6456 -0.0544 0.056 Uiso 1 1 calc R U . . .
C30 C 0.75495(11) 0.70556(11) 0.01730(5) 0.0350(3) Uani 1 1 d . . . . .
C31 C 0.82553(12) 0.96624(11) 0.04435(5) 0.0376(3) Uani 1 1 d . . . . .
C32 C 0.92115(13) 0.98058(11) 0.07193(6) 0.0392(4) Uani 1 1 d . . . . .
C33 C 0.93811(14) 1.06734(12) 0.09713(7) 0.0474(4) Uani 1 1 d . . . . .
H33 H 1.0027 1.0770 0.1161 0.057 Uiso 1 1 calc R U . . .
C34 C 0.86438(16) 1.14000(13) 0.09557(7) 0.0560(5) Uani 1 1 d . . . . .
C35 C 0.77159(16) 1.12500(14) 0.06747(8) 0.0593(5) Uani 1 1 d . . . . .
H35 H 0.7204 1.1747 0.0656 0.071 Uiso 1 1 calc R U . . .
C36 C 0.75062(14) 1.03952(13) 0.04179(7) 0.0485(4) Uani 1 1 d . . . . .
C37 C 1.00505(14) 0.90472(13) 0.07306(7) 0.0518(4) Uani 1 1 d . . . . .
H37A H 1.0309 0.8954 0.0380 0.078 Uiso 1 1 calc R U . . .
H37B H 0.9754 0.8446 0.0856 0.078 Uiso 1 1 calc R U . . .
H37C H 1.0636 0.9247 0.0963 0.078 Uiso 1 1 calc R U . . .
C38 C 0.8872(2) 1.23358(16) 0.12350(11) 0.0902(8) Uani 1 1 d . . . . .
H38A H 0.9348 1.2725 0.1030 0.135 Uiso 1 1 calc R U . . .
H38B H 0.9205 1.2204 0.1576 0.135 Uiso 1 1 calc R U . . .
H38C H 0.8210 1.2684 0.1280 0.135 Uiso 1 1 calc R U . . .
C39 C 0.64795(17) 1.02732(18) 0.01081(9) 0.0755(6) Uani 1 1 d . . . . .
H39A H 0.6610 1.0348 -0.0262 0.113 Uiso 1 1 calc R U . . .
H39B H 0.5973 1.0758 0.0215 0.113 Uiso 1 1 calc R U . . .
H39C H 0.6192 0.9634 0.0171 0.113 Uiso 1 1 calc R U . . .
C40 C 0.70610(11) 0.61744(11) 0.03910(5) 0.0325(3) Uani 1 1 d . . . . .
C41 C 0.76164(12) 0.53059(12) 0.03894(5) 0.0369(3) Uani 1 1 d . . . . .
C42 C 0.70993(13) 0.44685(12) 0.05166(6) 0.0408(4) Uani 1 1 d . . . . .
H42 H 0.7480 0.3883 0.0517 0.049 Uiso 1 1 calc R U . . .
C43 C 0.60404(13) 0.44549(12) 0.06445(6) 0.0403(4) Uani 1 1 d . . . . .
C44 C 0.55120(12) 0.53176(12) 0.06489(6) 0.0392(4) Uani 1 1 d . . . . .
H44 H 0.4792 0.5324 0.0739 0.047 Uiso 1 1 calc R U . . .
C45 C 0.59945(12) 0.61811(11) 0.05256(5) 0.0356(3) Uani 1 1 d . . . . .
C46 C 0.87648(13) 0.52646(14) 0.02517(7) 0.0493(4) Uani 1 1 d . . . . .
H46A H 0.8827 0.5371 -0.0122 0.074 Uiso 1 1 calc R U . . .
H46B H 0.9054 0.4635 0.0344 0.074 Uiso 1 1 calc R U . . .
H46C H 0.9158 0.5761 0.0444 0.074 Uiso 1 1 calc R U . . .
C47 C 0.54959(17) 0.35212(13) 0.07642(7) 0.0581(5) Uani 1 1 d . . . . .
H47A H 0.4730 0.3614 0.0745 0.087 Uiso 1 1 calc R U . . .
H47B H 0.5711 0.3309 0.1114 0.087 Uiso 1 1 calc R U . . .
H47C H 0.5694 0.3036 0.0511 0.087 Uiso 1 1 calc R U . . .
C48 C 0.53693(13) 0.70959(13) 0.05301(7) 0.0476(4) Uani 1 1 d . . . . .
H48A H 0.5542 0.7484 0.0228 0.071 Uiso 1 1 calc R U . . .
H48B H 0.5545 0.7453 0.0848 0.071 Uiso 1 1 calc R U . . .
H48C H 0.4614 0.6947 0.0517 0.071 Uiso 1 1 calc R U . . .
C49 C 0.53497(17) 1.03541(16) 0.16396(9) 0.0673(6) Uani 1 1 d . . . . .
H49A H 0.5358 1.0971 0.1452 0.081 Uiso 1 1 calc R U . . .
H49B H 0.4954 1.0444 0.1961 0.081 Uiso 1 1 calc R U . . .
C50 C 0.48245(19) 0.96118(18) 0.13089(9) 0.0783(7) Uani 1 1 d . . . . .
H50A H 0.4102 0.9814 0.1218 0.118 Uiso 1 1 calc R U . . .
H50B H 0.4807 0.9005 0.1499 0.118 Uiso 1 1 calc R U . . .
H50C H 0.5218 0.9527 0.0991 0.118 Uiso 1 1 calc R U . . .
C51 C 0.69170(16) 1.07032(15) 0.21268(8) 0.0638(5) Uani 1 1 d . . . . .
H51A H 0.6523 1.0729 0.2452 0.077 Uiso 1 1 calc R U . . .
H51B H 0.6933 1.1355 0.1978 0.077 Uiso 1 1 calc R U . . .
C52 C 0.80199(16) 1.03610(18) 0.22406(8) 0.0702(6) Uani 1 1 d . . . . .
H52A H 0.8414 1.0358 0.1920 0.105 Uiso 1 1 calc R U . . .
H52B H 0.7999 0.9712 0.2383 0.105 Uiso 1 1 calc R U . . .
H52C H 0.8368 1.0790 0.2493 0.105 Uiso 1 1 calc R U . . .

loop_
_atom_site_aniso_label
_atom_site_aniso_U_11
_atom_site_aniso_U_22
_atom_site_aniso_U_33
_atom_site_aniso_U_23
_atom_site_aniso_U_13
_atom_site_aniso_U_12
Li1 0.0637(19) 0.0436(16) 0.0376(14) -0.0009(12) -0.0001(13) 0.0172(14)
O1 0.0510(7) 0.0441(7) 0.0496(7) -0.0032(5) 0.0035(5) 0.0142(5)
N1 0.0255(6) 0.0322(6) 0.0217(5) -0.0010(4) 0.0018(4) 0.0019(5)
N2 0.0225(6) 0.0331(6) 0.0234(5) -0.0015(4) 0.0003(4) -0.0032(5)
N3 0.0307(6) 0.0365(7) 0.0235(5) 0.0026(5) 0.0007(5) -0.0012(5)
C1 0.0245(7) 0.0263(7) 0.0233(6) -0.0020(5) -0.0006(5) -0.0012(5)
C2 0.0240(7) 0.0283(7) 0.0277(6) -0.0028(5) -0.0001(5) -0.0012(5)
C3 0.0268(7) 0.0325(7) 0.0360(7) 0.0016(6) -0.0031(6) 0.0034(6)
C4 0.0348(8) 0.0362(8) 0.0299(7) 0.0067(6) -0.0035(6) 0.0001(6)
C5 0.0289(7) 0.0368(8) 0.0249(6) 0.0019(5) 0.0015(5) -0.0009(6)
C6 0.0255(7) 0.0295(7) 0.0249(6) -0.0019(5) -0.0003(5) -0.0010(5)
C7 0.0224(7) 0.0341(7) 0.0289(6) -0.0001(5) 0.0003(5) 0.0033(6)
C8 0.0269(7) 0.0364(8) 0.0373(7) 0.0007(6) -0.0012(6) 0.0008(6)
C9 0.0263(8) 0.0509(10) 0.0453(8) 0.0035(7) 0.0010(6) -0.0057(7)
C10 0.0265(8) 0.0685(12) 0.0386(8) -0.0019(8) 0.0052(6) 0.0044(8)
C11 0.0359(9) 0.0536(10) 0.0390(8) -0.0116(7) 0.0042(7) 0.0092(8)
C12 0.0319(8) 0.0379(8) 0.0321(7) -0.0041(6) 0.0001(6) 0.0044(6)
C13 0.0389(9) 0.0365(9) 0.0640(11) -0.0097(8) 0.0063(8) -0.0063(7)
C14 0.0393(10) 0.1112(18) 0.0622(12) -0.0114(12) 0.0202(9) -0.0021(11)
C15 0.0576(11) 0.0387(9) 0.0454(9) -0.0104(7) 0.0053(8) -0.0035(8)
C16 0.0263(7) 0.0328(7) 0.0236(6) 0.0048(5) 0.0048(5) 0.0013(6)
C17 0.0295(7) 0.0359(8) 0.0314(7) 0.0059(6) 0.0008(6) -0.0011(6)
C18 0.0284(8) 0.0452(9) 0.0486(9) 0.0126(7) -0.0021(7) 0.0004(7)
C19 0.0322(8) 0.0424(9) 0.0559(10) 0.0155(8) 0.0103(7) 0.0098(7)
C20 0.0471(10) 0.0359(8) 0.0402(8) 0.0033(7) 0.0114(7) 0.0107(7)
C21 0.0366(8) 0.0331(8) 0.0278(7) 0.0025(6) 0.0042(6) 0.0037(6)
C22 0.0391(9) 0.0463(9) 0.0435(8) -0.0059(7) -0.0067(7) -0.0053(7)
C23 0.0402(11) 0.0628(13) 0.1060(17) 0.0151(12) 0.0128(11) 0.0213(9)
C24 0.0557(11) 0.0407(9) 0.0414(8) -0.0091(7) -0.0049(7) 0.0044(8)
C25 0.0293(7) 0.0444(9) 0.0237(6) 0.0012(6) 0.0006(5) -0.0053(6)
C26 0.0402(9) 0.0493(9) 0.0286(7) 0.0038(6) -0.0002(6) -0.0114(7)
C27 0.0686(12) 0.0626(12) 0.0282(8) 0.0080(7) 0.0027(8) -0.0264(10)
C28 0.0761(13) 0.0744(13) 0.0232(7) 0.0002(8) 0.0068(8) -0.0267(11)
C29 0.0544(10) 0.0586(11) 0.0273(7) -0.0061(7) 0.0040(7) -0.0184(9)
C30 0.0316(8) 0.0478(9) 0.0258(7) -0.0003(6) 0.0016(6) -0.0086(7)
C31 0.0411(9) 0.0435(9) 0.0281(7) 0.0086(6) -0.0003(6) -0.0095(7)
C32 0.0411(9) 0.0399(9) 0.0364(8) 0.0068(6) -0.0024(7) -0.0058(7)
C33 0.0495(10) 0.0444(10) 0.0474(9) 0.0029(7) -0.0108(8) -0.0097(8)
C34 0.0677(13) 0.0408(10) 0.0590(11) 0.0009(8) -0.0078(9) -0.0037(9)
C35 0.0616(13) 0.0470(11) 0.0689(12) 0.0070(9) -0.0055(10) 0.0092(9)
C36 0.0441(10) 0.0532(11) 0.0477(9) 0.0114(8) -0.0063(8) -0.0030(8)
C37 0.0451(10) 0.0489(10) 0.0608(11) 0.0012(8) -0.0081(8) -0.0022(8)
C38 0.115(2) 0.0465(12) 0.108(2) -0.0170(12) -0.0198(16) 0.0007(13)
C39 0.0538(13) 0.0914(17) 0.0801(15) 0.0085(13) -0.0199(11) 0.0028(12)
C40 0.0307(8) 0.0440(9) 0.0228(6) -0.0044(6) 0.0010(5) -0.0067(6)
C41 0.0325(8) 0.0503(9) 0.0282(7) -0.0067(6) 0.0033(6) -0.0036(7)
C42 0.0457(10) 0.0416(9) 0.0353(8) -0.0062(7) 0.0029(7) 0.0001(7)
C43 0.0452(9) 0.0458(9) 0.0300(7) -0.0064(6) 0.0054(6) -0.0114(7)
C44 0.0295(8) 0.0547(10) 0.0337(7) -0.0074(7) 0.0068(6) -0.0092(7)
C45 0.0311(8) 0.0472(9) 0.0285(7) -0.0041(6) 0.0021(6) -0.0048(7)
C46 0.0349(9) 0.0665(12) 0.0469(9) -0.0052(8) 0.0073(7) 0.0017(8)
C47 0.0721(13) 0.0511(11) 0.0519(10) -0.0075(8) 0.0136(9) -0.0209(10)
C48 0.0366(9) 0.0552(11) 0.0512(9) -0.0004(8) 0.0049(7) 0.0019(8)
C49 0.0606(13) 0.0704(14) 0.0704(13) -0.0062(11) -0.0065(10) 0.0226(11)
C50 0.0748(16) 0.0961(18) 0.0634(13) 0.0014(12) -0.0090(11) 0.0020(13)
C51 0.0609(13) 0.0585(12) 0.0720(13) -0.0230(10) 0.0039(10) 0.0085(10)
C52 0.0533(12) 0.0912(17) 0.0663(13) -0.0115(12) 0.0061(10) 0.0053(11)

loop_
_atom_type_symbol
_atom_type_description
_atom_type_scat_dispersion_real
_atom_type_scat_dispersion_imag
_atom_type_scat_source
C C 0.0033 0.0016 'International Tables Vol C Tables 4.2.6.8 and 6.1.1.4'
H H 0.0000 0.0000 'International Tables Vol C Tables 4.2.6.8 and 6.1.1.4'
Li Li -0.0003 0.0001 'International Tables Vol C Tables 4.2.6.8 and 6.1.1.4'
N N 0.0061 0.0033 'International Tables Vol C Tables 4.2.6.8 and 6.1.1.4'
O O 0.0106 0.0060 'International Tables Vol C Tables 4.2.6.8 and 6.1.1.4'

loop_
_geom_angle_atom_site_label_1
_geom_angle_atom_site_label_2
_geom_angle_atom_site_label_3
_geom_angle
O1 Li1 N1 143.25(16)
O1 Li1 N3 152.51(16)
N1 Li1 N3 63.90(9)
O1 Li1 N2 174.68(17)
N1 Li1 N2 32.06(6)
N3 Li1 N2 31.86(6)
C49 O1 C51 112.00(14)
C49 O1 Li1 125.82(15)
C51 O1 Li1 122.09(14)
N2 N1 C1 116.70(11)
N2 N1 Li1 93.96(11)
C1 N1 Li1 148.93(11)
N3 N2 N1 107.92(10)
N3 N2 Li1 53.97(9)
N1 N2 Li1 53.98(9)
N2 N3 C25 116.98(11)
N2 N3 Li1 94.17(11)
C25 N3 Li1 148.84(13)
N1 C1 C2 125.90(11)
N1 C1 C6 114.89(11)
C2 C1 C6 118.96(12)
C3 C2 C1 118.47(12)
C3 C2 C7 116.34(12)
C1 C2 C7 125.04(12)
C4 C3 C2 122.25(13)
C4 C3 H3 118.9
C2 C3 H3 118.9
C5 C4 C3 119.23(13)
C5 C4 H4 120.4
C3 C4 H4 120.4
C4 C5 C6 120.66(12)
C4 C5 H5 119.7
C6 C5 H5 119.7
C5 C6 C1 120.35(12)
C5 C6 C16 117.39(11)
C1 C6 C16 122.26(11)
C8 C7 C12 119.58(12)
C8 C7 C2 120.10(12)
C12 C7 C2 119.94(12)
C9 C8 C7 119.08(14)
C9 C8 C13 119.75(14)
C7 C8 C13 121.16(13)
C10 C9 C8 122.02(15)
C10 C9 H9 119.0
C8 C9 H9 119.0
C11 C10 C9 117.91(14)
C11 C10 C14 121.05(17)
C9 C10 C14 121.04(17)
C10 C11 C12 122.16(15)
C10 C11 H11 118.9
C12 C11 H11 118.9
C11 C12 C7 119.24(14)
C11 C12 C15 119.89(14)
C7 C12 C15 120.86(13)
C8 C13 H13A 109.5
C8 C13 H13B 109.5
H13A C13 H13B 109.5
C8 C13 H13C 109.5
H13A C13 H13C 109.5
H13B C13 H13C 109.5
C10 C14 H14A 109.5
C10 C14 H14B 109.5
H14A C14 H14B 109.5
C10 C14 H14C 109.5
H14A C14 H14C 109.5
H14B C14 H14C 109.5
C10 C14 H14D 109.5
C10 C14 H14E 109.5
H14D C14 H14E 109.5
C10 C14 H14F 109.5
H14D C14 H14F 109.5
H14E C14 H14F 109.5
C12 C15 H15A 109.5
C12 C15 H15B 109.5
H15A C15 H15B 109.5
C12 C15 H15C 109.5
H15A C15 H15C 109.5
H15B C15 H15C 109.5
C17 C16 C21 119.75(13)
C17 C16 C6 120.14(12)
C21 C16 C6 119.84(12)
C18 C17 C16 119.10(14)
C18 C17 C22 120.37(14)
C16 C17 C22 120.47(13)
C19 C18 C17 122.07(15)
C19 C18 H18 119.0
C17 C18 H18 119.0
C20 C19 C18 117.77(14)
C20 C19 C23 121.01(17)
C18 C19 C23 121.20(17)
C19 C20 C21 122.37(15)
C19 C20 H20 118.8
C21 C20 H20 118.8
C20 C21 C16 118.87(14)
C20 C21 C24 119.31(14)
C16 C21 C24 121.78(13)
C17 C22 H22A 109.5
C17 C22 H22B 109.5
H22A C22 H22B 109.5
C17 C22 H22C 109.5
H22A C22 H22C 109.5
H22B C22 H22C 109.5
C19 C23 H23A 109.5
C19 C23 H23B 109.5
H23A C23 H23B 109.5
C19 C23 H23C 109.5
H23A C23 H23C 109.5
H23B C23 H23C 109.5
C21 C24 H24A 109.5
C21 C24 H24B 109.5
H24A C24 H24B 109.5
C21 C24 H24C 109.5
H24A C24 H24C 109.5
H24B C24 H24C 109.5
N3 C25 C30 125.93(13)
N3 C25 C26 114.67(13)
C30 C25 C26 119.19(12)
C27 C26 C25 120.01(15)
C27 C26 C31 119.41(14)
C25 C26 C31 120.57(12)
C28 C27 C26 120.99(15)
C28 C27 H27 119.5
C26 C27 H27 119.5
C29 C28 C27 118.99(14)
C29 C28 H28 120.5
C27 C28 H28 120.5
C28 C29 C30 122.47(16)
C28 C29 H29 118.8
C30 C29 H29 118.8
C29 C30 C25 118.24(14)
C29 C30 C40 115.77(13)
C25 C30 C40 125.73(12)
C36 C31 C32 119.69(15)
C36 C31 C26 121.01(14)
C32 C31 C26 119.27(15)
C33 C32 C31 118.76(15)
C33 C32 C37 120.54(15)
C31 C32 C37 120.68(15)
C34 C33 C32 122.27(16)
C34 C33 H33 118.9
C32 C33 H33 118.9
C35 C34 C33 118.02(17)
C35 C34 C38 121.85(19)
C33 C34 C38 120.12(19)
C34 C35 C36 121.96(18)
C34 C35 H35 119.0
C36 C35 H35 119.0
C35 C36 C31 119.29(16)
C35 C36 C39 119.79(18)
C31 C36 C39 120.91(17)
C32 C37 H37A 109.5
C32 C37 H37B 109.5
H37A C37 H37B 109.5
C32 C37 H37C 109.5
H37A C37 H37C 109.5
H37B C37 H37C 109.5
C34 C38 H38A 109.5
C34 C38 H38B 109.5
H38A C38 H38B 109.5
C34 C38 H38C 109.5
H38A C38 H38C 109.5
H38B C38 H38C 109.5
C36 C39 H39A 109.5
C36 C39 H39B 109.5
H39A C39 H39B 109.5
C36 C39 H39C 109.5
H39A C39 H39C 109.5
H39B C39 H39C 109.5
C41 C40 C45 119.52(14)
C41 C40 C30 119.82(13)
C45 C40 C30 119.99(14)
C42 C41 C40 119.25(14)
C42 C41 C46 119.34(15)
C40 C41 C46 121.41(14)
C41 C42 C43 122.30(15)
C41 C42 H42 118.8
C43 C42 H42 118.8
C44 C43 C42 117.51(14)
C44 C43 C47 121.84(15)
C42 C43 C47 120.64(16)
C43 C44 C45 122.55(14)
C43 C44 H44 118.7
C45 C44 H44 118.7
C44 C45 C40 118.86(14)
C44 C45 C48 119.92(14)
C40 C45 C48 121.22(14)
C41 C46 H46A 109.5
C41 C46 H46B 109.5
H46A C46 H46B 109.5
C41 C46 H46C 109.5
H46A C46 H46C 109.5
H46B C46 H46C 109.5
C43 C47 H47A 109.5
C43 C47 H47B 109.5
H47A C47 H47B 109.5
C43 C47 H47C 109.5
H47A C47 H47C 109.5
H47B C47 H47C 109.5
C45 C48 H48A 109.5
C45 C48 H48B 109.5
H48A C48 H48B 109.5
C45 C48 H48C 109.5
H48A C48 H48C 109.5
H48B C48 H48C 109.5
O1 C49 C50 109.40(17)
O1 C49 H49A 109.8
C50 C49 H49A 109.8
O1 C49 H49B 109.8
C50 C49 H49B 109.8
H49A C49 H49B 108.2
C49 C50 H50A 109.5
C49 C50 H50B 109.5
H50A C50 H50B 109.5
C49 C50 H50C 109.5
H50A C50 H50C 109.5
H50B C50 H50C 109.5
O1 C51 C52 109.27(15)
O1 C51 H51A 109.8
C52 C51 H51A 109.8
O1 C51 H51B 109.8
C52 C51 H51B 109.8
H51A C51 H51B 108.3
C51 C52 H52A 109.5
C51 C52 H52B 109.5
H52A C52 H52B 109.5
C51 C52 H52C 109.5
H52A C52 H52C 109.5
H52B C52 H52C 109.5

loop_
_geom_bond_atom_site_label_1
_geom_bond_atom_site_label_2
_geom_bond_distance
Li1 O1 1.888(3)
Li1 N1 2.008(3)
Li1 N3 2.008(3)
Li1 N2 2.477(3)
O1 C49 1.425(2)
O1 C51 1.431(2)
N1 N2 1.3176(14)
N1 C1 1.4049(16)
N2 N3 1.3107(15)
N3 C25 1.4077(16)
C1 C2 1.4130(18)
C1 C6 1.4144(17)
C2 C3 1.3969(19)
C2 C7 1.4974(18)
C3 C4 1.382(2)
C3 H3 0.9500
C4 C5 1.381(2)
C4 H4 0.9500
C5 C6 1.3902(18)
C5 H5 0.9500
C6 C16 1.4981(19)
C7 C8 1.400(2)
C7 C12 1.4015(19)
C8 C9 1.394(2)
C8 C13 1.506(2)
C9 C10 1.386(2)
C9 H9 0.9500
C10 C11 1.381(2)
C10 C14 1.516(2)
C11 C12 1.390(2)
C11 H11 0.9500
C12 C15 1.507(2)
C13 H13A 0.9800
C13 H13B 0.9800
C13 H13C 0.9800
C14 H14A 0.9800
C14 H14B 0.9800
C14 H14C 0.9800
C14 H14D 0.9800
C14 H14E 0.9800
C14 H14F 0.9800
C15 H15A 0.9800
C15 H15B 0.9800
C15 H15C 0.9800
C16 C17 1.401(2)
C16 C21 1.4025(19)
C17 C18 1.392(2)
C17 C22 1.502(2)
C18 C19 1.387(2)
C18 H18 0.9500
C19 C20 1.382(2)
C19 C23 1.512(2)
C20 C21 1.393(2)
C20 H20 0.9500
C21 C24 1.508(2)
C22 H22A 0.9800
C22 H22B 0.9800
C22 H22C 0.9800
C23 H23A 0.9800
C23 H23B 0.9800
C23 H23C 0.9800
C24 H24A 0.9800
C24 H24B 0.9800
C24 H24C 0.9800
C25 C30 1.410(2)
C25 C26 1.412(2)
C26 C27 1.390(2)
C26 C31 1.496(2)
C27 C28 1.378(3)
C27 H27 0.9500
C28 C29 1.376(2)
C28 H28 0.9500
C29 C30 1.3988(19)
C29 H29 0.9500
C30 C40 1.496(2)
C31 C36 1.397(2)
C31 C32 1.401(2)
C32 C33 1.389(2)
C32 C37 1.502(2)
C33 C34 1.380(3)
C33 H33 0.9500
C34 C35 1.378(3)
C34 C38 1.517(3)
C35 C36 1.388(3)
C35 H35 0.9500
C36 C39 1.515(3)
C37 H37A 0.9800
C37 H37B 0.9800
C37 H37C 0.9800
C38 H38A 0.9800
C38 H38B 0.9800
C38 H38C 0.9800
C39 H39A 0.9800
C39 H39B 0.9800
C39 H39C 0.9800
C40 C41 1.403(2)
C40 C45 1.407(2)
C41 C42 1.386(2)
C41 C46 1.511(2)
C42 C43 1.393(2)
C42 H42 0.9500
C43 C44 1.380(2)
C43 C47 1.513(2)
C44 C45 1.394(2)
C44 H44 0.9500
C45 C48 1.505(2)
C46 H46A 0.9800
C46 H46B 0.9800
C46 H46C 0.9800
C47 H47A 0.9800
C47 H47B 0.9800
C47 H47C 0.9800
C48 H48A 0.9800
C48 H48B 0.9800
C48 H48C 0.9800
C49 C50 1.487(3)
C49 H49A 0.9900
C49 H49B 0.9900
C50 H50A 0.9800
C50 H50B 0.9800
C50 H50C 0.9800
C51 C52 1.498(3)
C51 H51A 0.9900
C51 H51B 0.9900
C52 H52A 0.9800
C52 H52B 0.9800
C52 H52C 0.9800

loop_
_geom_torsion_atom_site_label_1
_geom_torsion_atom_site_label_2
_geom_torsion_atom_site_label_3
_geom_torsion_atom_site_label_4
_geom_torsion
N1 Li1 O1 C49 -108.5(3)
N3 Li1 O1 C49 60.1(5)
N1 Li1 O1 C51 67.6(4)
N3 Li1 O1 C51 -123.8(4)
C1 N1 N2 N3 -176.88(11)
Li1 N1 N2 N3 -2.03(14)
C1 N1 N2 Li1 -174.85(16)
N1 N2 N3 C25 -177.23(11)
Li1 N2 N3 C25 -179.26(16)
N1 N2 N3 Li1 2.03(14)
N2 N1 C1 C2 39.76(18)
Li1 N1 C1 C2 -130.2(2)
N2 N1 C1 C6 -146.17(12)
Li1 N1 C1 C6 43.8(3)
N1 C1 C2 C3 177.37(12)
C6 C1 C2 C3 3.52(19)
N1 C1 C2 C7 2.1(2)
C6 C1 C2 C7 -171.74(12)
C1 C2 C3 C4 -1.7(2)
C7 C2 C3 C4 174.01(13)
C2 C3 C4 C5 -0.8(2)
C3 C4 C5 C6 1.4(2)
C4 C5 C6 C1 0.5(2)
C4 C5 C6 C16 179.50(13)
N1 C1 C6 C5 -177.50(12)
C2 C1 C6 C5 -2.99(19)
N1 C1 C6 C16 3.53(18)
C2 C1 C6 C16 178.04(12)
C3 C2 C7 C8 -103.65(15)
C1 C2 C7 C8 71.70(18)
C3 C2 C7 C12 69.21(17)
C1 C2 C7 C12 -115.43(15)
C12 C7 C8 C9 -0.1(2)
C2 C7 C8 C9 172.80(13)
C12 C7 C8 C13 179.97(14)
C2 C7 C8 C13 -7.1(2)
C7 C8 C9 C10 0.6(2)
C13 C8 C9 C10 -179.49(15)
C8 C9 C10 C11 -0.8(2)
C8 C9 C10 C14 178.75(16)
C9 C10 C11 C12 0.5(2)
C14 C10 C11 C12 -179.02(16)
C10 C11 C12 C7 0.0(2)
C10 C11 C12 C15 179.09(15)
C8 C7 C12 C11 -0.2(2)
C2 C7 C12 C11 -173.07(13)
C8 C7 C12 C15 -179.29(14)
C2 C7 C12 C15 7.8(2)
C5 C6 C16 C17 -102.80(15)
C1 C6 C16 C17 76.21(17)
C5 C6 C16 C21 71.22(17)
C1 C6 C16 C21 -109.78(15)
C21 C16 C17 C18 -1.9(2)
C6 C16 C17 C18 172.14(12)
C21 C16 C17 C22 -178.99(13)
C6 C16 C17 C22 -4.97(19)
C16 C17 C18 C19 -0.2(2)
C22 C17 C18 C19 176.95(14)
C17 C18 C19 C20 2.1(2)
C17 C18 C19 C23 -176.59(16)
C18 C19 C20 C21 -2.0(2)
C23 C19 C20 C21 176.64(15)
C19 C20 C21 C16 0.1(2)
C19 C20 C21 C24 -177.79(14)
C17 C16 C21 C20 1.94(19)
C6 C16 C21 C20 -172.10(12)
C17 C16 C21 C24 179.73(13)
C6 C16 C21 C24 5.7(2)
N2 N3 C25 C30 40.9(2)
Li1 N3 C25 C30 -137.7(2)
N2 N3 C25 C26 -144.49(13)
Li1 N3 C25 C26 36.9(3)
N3 C25 C26 C27 -178.11(15)
C30 C25 C26 C27 -3.1(2)
N3 C25 C26 C31 3.4(2)
C30 C25 C26 C31 178.40(14)
C25 C26 C27 C28 0.4(3)
C31 C26 C27 C28 178.89(17)
C26 C27 C28 C29 2.0(3)
C27 C28 C29 C30 -1.6(3)
C28 C29 C30 C25 -1.1(3)
C28 C29 C30 C40 173.37(17)
N3 C25 C30 C29 177.79(15)
C26 C25 C30 C29 3.4(2)
N3 C25 C30 C40 3.9(2)
C26 C25 C30 C40 -170.44(14)
C27 C26 C31 C36 79.6(2)
C25 C26 C31 C36 -101.90(18)
C27 C26 C31 C32 -98.78(19)
C25 C26 C31 C32 79.72(19)
C36 C31 C32 C33 1.4(2)
C26 C31 C32 C33 179.77(14)
C36 C31 C32 C37 -176.98(15)
C26 C31 C32 C37 1.4(2)
C31 C32 C33 C34 -0.5(2)
C37 C32 C33 C34 177.82(17)
C32 C33 C34 C35 -0.6(3)
C32 C33 C34 C38 -179.60(19)
C33 C34 C35 C36 0.8(3)
C38 C34 C35 C36 179.9(2)
C34 C35 C36 C31 0.0(3)
C34 C35 C36 C39 -179.13(19)
C32 C31 C36 C35 -1.1(2)
C26 C31 C36 C35 -179.49(15)
C32 C31 C36 C39 178.00(16)
C26 C31 C36 C39 -0.4(2)
C29 C30 C40 C41 64.71(19)
C25 C30 C40 C41 -121.30(16)
C29 C30 C40 C45 -105.85(17)
C25 C30 C40 C45 68.1(2)
C45 C40 C41 C42 0.5(2)
C30 C40 C41 C42 -170.07(13)
C45 C40 C41 C46 -179.51(13)
C30 C40 C41 C46 9.9(2)
C40 C41 C42 C43 0.3(2)
C46 C41 C42 C43 -179.64(14)
C41 C42 C43 C44 -1.0(2)
C41 C42 C43 C47 178.03(15)
C42 C43 C44 C45 0.8(2)
C47 C43 C44 C45 -178.20(15)
C43 C44 C45 C40 0.0(2)
C43 C44 C45 C48 179.09(14)
C41 C40 C45 C44 -0.7(2)
C30 C40 C45 C44 169.88(13)
C41 C40 C45 C48 -179.75(14)
C30 C40 C45 C48 -9.2(2)
C51 O1 C49 C50 -174.31(18)
Li1 O1 C49 C50 2.2(3)
C49 O1 C51 C52 -179.51(18)
Li1 O1 C51 C52 3.8(3)
